data_1577476
loop_
_publ_author_name
'Moriguchi, Tetsuji'
'Sasaki, Misa'
'Miyoshi, Noriko'

_publ_section_title
;
 2,9-Di-methyl-phenanthro[2,1-<i>b</i>:6,5-<i>b</i>']di-thio-phene.
;
_journal_coeditor_code HB4565
_journal_issue 'Pt 7'
_journal_name_full IUCrData
_journal_page_first x260700
_journal_paper_doi 10.1107/S2414314626007005
_journal_volume 11
_journal_year 2026
_chemical_absolute_configuration unk
_chemical_formula_iupac 'C20 H14 S2'
_chemical_formula_moiety 'C20 H14 S2'
_chemical_formula_sum 'C20 H14 S2'
_chemical_formula_weight 318.466
_chemical_name_systematic
;
2,9-Dimethylphenanthro[2,1-<i>b</i>:6,5-<i>b</i>']dithiophene
;
_space_group_crystal_system orthorhombic
_space_group_IT_number 19
_space_group_name_Hall 'P 2ac 2ab'
_space_group_name_H-M_alt 'P 21 21 21'
_atom_sites_solution_primary iterative
_audit_creation_method
;
Olex2 1.5
(compiled 2023.08.24 svn.re1ec1418 for OlexSys, GUI svn.r6817)
;
_cell_angle_alpha 90
_cell_angle_beta 90
_cell_angle_gamma 90
_cell_formula_units_Z 4
_cell_length_a 6.5043(17)
_cell_length_b 13.456(3)
_cell_length_c 17.082(4)
_cell_measurement_reflns_used 6305
_cell_measurement_temperature 90(2)
_cell_measurement_theta_max 25.08
_cell_measurement_theta_min 2.38
_cell_volume 1495.0(6)
_computing_cell_refinement
;
SAINT (Bruker, 2009)
;
_computing_data_collection
;
APEX2 (Bruker, 2009)
;
_computing_data_reduction
;
SAINT (Bruker, 2009)
;
_computing_molecular_graphics
;
OLEX2 (Dolomanov <i>et al.</i>,  2009)
;
_computing_publication_material
;
OLEX2 (Dolomanov <i>et al.</i>,  2009)
;
_computing_structure_refinement
;
olex2.refine (Bourhis <i>et al.</i>,  2015)
;
_computing_structure_solution
;
olex2.solve (Bourhis <i>et al.</i>,  2015)
;
_diffrn_ambient_temperature 90.2
_diffrn_detector_area_resol_mean 8
_diffrn_measured_fraction_theta_full 0.9974
_diffrn_measured_fraction_theta_max 0.9974
_diffrn_measurement_device_type 'Bruker SMART APEX CCD'
_diffrn_measurement_method \w
_diffrn_radiation_monochromator graphite
_diffrn_radiation_type MoK\a
_diffrn_radiation_wavelength 0.71073
_diffrn_reflns_av_R_equivalents 0.0372
_diffrn_reflns_av_unetI/netI 0.0252
_diffrn_reflns_limit_h_max 7
_diffrn_reflns_limit_h_min -7
_diffrn_reflns_limit_k_max 16
_diffrn_reflns_limit_k_min -16
_diffrn_reflns_limit_l_max 20
_diffrn_reflns_limit_l_min -20
_diffrn_reflns_number 14478
_diffrn_reflns_theta_full 25.1372
_diffrn_reflns_theta_max 25.14
_diffrn_reflns_theta_min 2.38
_diffrn_source 'sealed tube'
_diffrn_source_current 30.0
_diffrn_source_power 1.5
_diffrn_source_voltage 50.0
_diffrn_standards_number 0
_exptl_absorpt_coefficient_mu 0.349
_exptl_absorpt_correction_T_max 0.7452
_exptl_absorpt_correction_T_min 0.6113
_exptl_absorpt_correction_type multi-scan
_exptl_absorpt_process_details
;
SADABS (Bruker, 2009)
;
_exptl_crystal_colour 'clear light yellow'
_exptl_crystal_density_diffrn 1.415
_exptl_crystal_density_method 'not measured'
_exptl_crystal_description prism
_exptl_crystal_F_000 665.274
_exptl_crystal_size_max 0.45
_exptl_crystal_size_mid 0.10
_exptl_crystal_size_min 0.10
_refine_diff_density_max 0.1976
_refine_diff_density_min -0.1724
_refine_ls_abs_structure_details
;
Hooft <i>et al.</i> (2010)
;
_refine_ls_abs_structure_Flack -0.03(3)
_refine_ls_goodness_of_fit_ref 1.0818
_refine_ls_hydrogen_treatment refall
_refine_ls_matrix_type full
_refine_ls_number_constraints 0
_refine_ls_number_parameters 255
_refine_ls_number_reflns 2666
_refine_ls_number_restraints 0
_refine_ls_restrained_S_all 1.0818
_refine_ls_R_factor_all 0.0287
_refine_ls_R_factor_gt 0.0265
_refine_ls_shift/su_max 0.0007
_refine_ls_shift/su_mean 0.0000
_refine_ls_structure_factor_coef Fsqd
_refine_ls_weighting_details 'w=1/[\s^2^(Fo^2^)+(0.0346P)^2^+0.2686P] where P=(Fo^2^+2Fc^2^)/3'
_refine_ls_weighting_scheme calc
_refine_ls_wR_factor_gt 0.0636
_refine_ls_wR_factor_ref 0.0647
_reflns_number_gt 2543
_reflns_number_total 2666
_reflns_threshold_expression I>=2u(I)
_cod_data_source_file hb4565.cif
_cod_data_source_block I
_cod_original_cell_volume 1495.0(7)
_cod_original_sg_symbol_Hall ' P 2ac 2ab'
_cod_database_code 1577476

loop_
_space_group_symop_id
_space_group_symop_operation_xyz
1 x,y,z
2 x+1/2,-y+1/2,-z
3 -x,y+1/2,-z+1/2
4 -x+1/2,-y,z+1/2

loop_
_atom_site_type_symbol
_atom_site_label
_atom_site_fract_x
_atom_site_fract_y
_atom_site_fract_z
_atom_site_U_iso_or_equiv
_atom_site_adp_type
_atom_site_occupancy
S S1 -0.04847(9) 0.63225(4) 1.13345(3) 0.02673(13) Uani 1.000000
S S2 0.15028(9) 0.18292(4) 0.70895(3) 0.02671(13) Uani 1.000000
C C1 -0.3530(4) 0.68925(17) 1.02692(15) 0.0332(5) Uani 1.000000
H H1a -0.377(4) 0.701(2) 0.9739(18) 0.062(9) Uiso 1.000000
H H1b -0.484(5) 0.660(2) 1.0463(16) 0.067(9) Uiso 1.000000
H H1c -0.336(5) 0.751(2) 1.0483(16) 0.068(9) Uiso 1.000000
C C20 0.4911(4) 0.05841(19) 0.68237(14) 0.0383(6) Uani 1.000000
H H20a 0.628(5) 0.047(2) 0.6963(16) 0.055(8) Uiso 1.000000
H H20b 0.424(5) -0.007(2) 0.6861(16) 0.066(9) Uiso 1.000000
H H20c 0.484(4) 0.0714(19) 0.6294(16) 0.055(8) Uiso 1.000000
C C2 -0.1704(3) 0.62557(14) 1.04301(11) 0.0245(4) Uani 1.000000
C C3 -0.0746(3) 0.56109(13) 0.99428(11) 0.0214(4) Uani 1.000000
H H3 -0.121(3) 0.5547(14) 0.9429(11) 0.018(5) Uiso 1.000000
C C4 0.1031(3) 0.51287(13) 1.02696(10) 0.0193(4) Uani 1.000000
C C5 0.1397(3) 0.54895(13) 1.10359(11) 0.0224(4) Uani 1.000000
C C19 0.3958(3) 0.13846(14) 0.73123(11) 0.0264(5) Uani 1.000000
C C18 0.4745(3) 0.18496(14) 0.79448(11) 0.0240(4) Uani 1.000000
H H18 0.598(3) 0.1690(15) 0.8135(11) 0.020(5) Uiso 1.000000
C C17 0.3420(3) 0.25900(13) 0.82838(10) 0.0201(4) Uani 1.000000
C C16 0.1569(3) 0.26534(13) 0.78785(10) 0.0215(4) Uani 1.000000
C C6 0.3123(3) 0.52437(14) 1.14820(11) 0.0252(4) Uani 1.000000
H H6 0.332(3) 0.5511(15) 1.2015(13) 0.030(6) Uiso 1.000000
C C7 0.4554(4) 0.46387(14) 1.11539(11) 0.0237(4) Uani 1.000000
H H7 0.572(3) 0.4467(14) 1.1416(11) 0.015(5) Uiso 1.000000
C C15 -0.0010(3) 0.32809(14) 0.81307(11) 0.0225(4) Uani 1.000000
H H15 -0.128(4) 0.3298(15) 0.7842(12) 0.031(6) Uiso 1.000000
C C14 0.0304(3) 0.38536(13) 0.87894(11) 0.0208(4) Uani 1.000000
H H14 -0.086(3) 0.4230(13) 0.8932(10) 0.013(5) Uiso 1.000000
C C10 0.5811(3) 0.35708(14) 1.00967(11) 0.0227(4) Uani 1.000000
H H10 0.710(3) 0.3506(14) 1.0398(11) 0.025(6) Uiso 1.000000
C C11 0.5574(3) 0.30801(14) 0.94137(11) 0.0222(4) Uani 1.000000
H H11 0.655(3) 0.2674(15) 0.9225(11) 0.023(5) Uiso 1.000000
C C9 0.2457(3) 0.44063(12) 0.99489(11) 0.0176(4) Uani 1.000000
C C13 0.2158(3) 0.38424(13) 0.92283(10) 0.0176(4) Uani 1.000000
C C8 0.4253(3) 0.42170(13) 1.03969(10) 0.0205(4) Uani 1.000000
C C12 0.3746(3) 0.31869(13) 0.89681(10) 0.0184(4) Uani 1.000000

loop_
_atom_site_aniso_label
_atom_site_aniso_U_11
_atom_site_aniso_U_22
_atom_site_aniso_U_33
_atom_site_aniso_U_12
_atom_site_aniso_U_13
_atom_site_aniso_U_23
S1 0.0315(3) 0.0248(2) 0.0239(2) 0.0001(2) 0.0038(2) -0.0052(2)
S2 0.0352(3) 0.0251(2) 0.0199(2) 0.0027(2) -0.0002(2) -0.0034(2)
C1 0.0330(13) 0.0281(11) 0.0384(13) 0.0082(11) 0.0022(11) -0.0012(10)
C20 0.0516(18) 0.0365(13) 0.0269(12) 0.0172(12) -0.0013(11) -0.0066(10)
C2 0.0261(10) 0.0200(9) 0.0275(10) -0.0017(9) 0.0033(9) 0.0010(8)
C3 0.0258(11) 0.0176(9) 0.0207(10) -0.0041(8) -0.0023(9) 0.0013(8)
C4 0.0228(11) 0.0155(9) 0.0197(9) -0.0051(7) 0.0022(7) 0.0025(7)
C5 0.0262(11) 0.0187(9) 0.0223(9) -0.0043(8) 0.0045(9) -0.0002(7)
C19 0.0369(13) 0.0197(9) 0.0226(9) 0.0063(9) 0.0025(9) 0.0033(8)
C18 0.0275(11) 0.0198(9) 0.0248(9) 0.0054(9) 0.0011(9) 0.0054(9)
C17 0.0263(10) 0.0153(8) 0.0187(8) -0.0001(8) 0.0063(9) 0.0047(7)
C16 0.0290(10) 0.0186(9) 0.0169(8) -0.0026(8) 0.0018(9) 0.0003(7)
C6 0.0322(12) 0.0233(9) 0.0202(10) -0.0066(9) -0.0022(9) -0.0002(8)
C7 0.0239(10) 0.0220(10) 0.0251(10) -0.0033(9) -0.0076(9) 0.0060(8)
C15 0.0191(11) 0.0265(10) 0.0218(9) -0.0018(8) -0.0012(8) -0.0004(8)
C14 0.0195(9) 0.0200(9) 0.0229(9) 0.0014(8) 0.0013(8) -0.0007(8)
C10 0.0210(11) 0.0200(9) 0.0271(10) 0.0006(8) -0.0028(9) 0.0068(8)
C11 0.0219(10) 0.0161(9) 0.0286(10) 0.0012(9) 0.0026(9) 0.0038(8)
C9 0.0183(9) 0.0133(8) 0.0212(9) -0.0028(7) 0.0020(8) 0.0049(7)
C13 0.0198(10) 0.0147(9) 0.0184(9) -0.0024(7) 0.0027(7) 0.0049(7)
C8 0.0241(11) 0.0146(9) 0.0227(9) -0.0025(8) -0.0001(8) 0.0060(7)
C12 0.0192(9) 0.0156(8) 0.0205(8) -0.0015(8) 0.0030(8) 0.0061(8)

loop_
_atom_type_symbol
_atom_type_scat_Cromer_Mann_a1
_atom_type_scat_Cromer_Mann_a2
_atom_type_scat_Cromer_Mann_a3
_atom_type_scat_Cromer_Mann_a4
_atom_type_scat_Cromer_Mann_b1
_atom_type_scat_Cromer_Mann_b2
_atom_type_scat_Cromer_Mann_b3
_atom_type_scat_Cromer_Mann_b4
_atom_type_scat_Cromer_Mann_c
_atom_type_scat_dispersion_source
_atom_type_scat_dispersion_real
_atom_type_scat_dispersion_imag
_atom_type_scat_source
C 2.31000 1.02000 1.58860 0.86500 20.84390 10.20750 0.56870 51.65120 0.21560 'Brennan, Cowan, Rev. Sci. Instrum., 1992, 63, 850' 0.00313 0.00162 'International Tables Volume C Table 6.1.1.4 (pp. 500-502)'
H 0.49300 0.32291 0.14019 0.04081 10.51090 26.12570 3.14236 57.79970 0.00304 'Brennan, Cowan, Rev. Sci. Instrum., 1992, 63, 850' 0.00000 0.00000 'International Tables Volume C Table 6.1.1.4 (pp. 500-502)'
S 6.90530 5.20340 1.43790 1.58630 1.46790 22.21510 0.25360 56.17200 0.86690 'Brennan, Cowan, Rev. Sci. Instrum., 1992, 63, 850' 0.12485 0.12449 'International Tables Volume C Table 6.1.1.4 (pp. 500-502)'

loop_
_geom_angle_atom_site_label_1
_geom_angle_atom_site_label_2
_geom_angle_atom_site_label_3
_geom_angle_site_symmetry_1
_geom_angle_site_symmetry_3
_geom_angle
_geom_angle_publ_flag
C5 S1 C2 . . 91.55(10) ?
C16 S2 C19 . . 91.54(9) ?
H1b C1 H1a . . 105(2) ?
H1c C1 H1a . . 104(2) ?
H1c C1 H1b . . 109(2) ?
C2 C1 H1a . . 114.3(17) ?
C2 C1 H1b . . 112.8(16) ?
C2 C1 H1c . . 111(2) ?
H20b C20 H20a . . 105(2) ?
H20c C20 H20a . . 109(2) ?
H20c C20 H20b . . 102(2) ?
C19 C20 H20a . . 111.5(17) ?
C19 C20 H20b . . 115.3(17) ?
C19 C20 H20c . . 113.0(16) ?
C1 C2 S1 . . 119.84(15) ?
C3 C2 S1 . . 111.69(15) ?
C3 C2 C1 . . 128.44(19) ?
H3 C3 C2 . . 119.4(12) ?
C4 C3 C2 . . 114.84(17) ?
C4 C3 H3 . . 125.6(12) ?
C5 C4 C3 . . 109.83(17) ?
C9 C4 C3 . . 132.02(16) ?
C9 C4 C5 . . 118.10(17) ?
C4 C5 S1 . . 111.97(15) ?
C6 C5 S1 . . 124.00(14) ?
C6 C5 C4 . . 123.95(18) ?
C20 C19 S2 . . 120.21(17) ?
C18 C19 S2 . . 111.24(15) ?
C18 C19 C20 . . 128.6(2) ?
H18 C18 C19 . . 121.4(13) ?
C17 C18 C19 . . 114.60(19) ?
C17 C18 H18 . . 124.0(13) ?
C16 C17 C18 . . 111.12(17) ?
C12 C17 C18 . . 128.86(19) ?
C12 C17 C16 . . 119.94(17) ?
C17 C16 S2 . . 111.49(14) ?
C15 C16 S2 . . 127.14(16) ?
C15 C16 C17 . . 121.29(17) ?
H6 C6 C5 . . 121.4(13) ?
C7 C6 C5 . . 117.89(18) ?
C7 C6 H6 . . 120.7(13) ?
H7 C7 C6 . . 121.3(12) ?
C8 C7 C6 . . 121.2(2) ?
C8 C7 H7 . . 117.4(12) ?
H15 C15 C16 . . 119.1(12) ?
C14 C15 C16 . . 118.73(18) ?
C14 C15 H15 . . 122.1(12) ?
H14 C14 C15 . . 113.2(11) ?
C13 C14 C15 . . 123.40(18) ?
C13 C14 H14 . . 123.3(11) ?
C11 C10 H10 . . 120.3(11) ?
C8 C10 H10 . . 117.9(11) ?
C8 C10 C11 . . 121.75(19) ?
H11 C11 C10 . . 121.9(13) ?
C12 C11 C10 . . 120.67(19) ?
C12 C11 H11 . . 117.5(13) ?
C13 C9 C4 . . 125.57(17) ?
C8 C9 C4 . . 116.27(16) ?
C8 C9 C13 . . 118.12(16) ?
C9 C13 C14 . . 123.58(17) ?
C12 C13 C14 . . 117.14(16) ?
C12 C13 C9 . . 119.14(16) ?
C10 C8 C7 . . 118.00(18) ?
C9 C8 C7 . . 122.06(18) ?
C9 C8 C10 . . 119.93(17) ?
C11 C12 C17 . . 120.30(17) ?
C13 C12 C17 . . 119.49(17) ?
C13 C12 C11 . . 120.08(16) ?

loop_
_geom_bond_atom_site_label_1
_geom_bond_atom_site_label_2
_geom_bond_site_symmetry_2
_geom_bond_distance
_geom_bond_publ_flag
S1 C2 . 1.739(2) ?
S1 C5 . 1.736(2) ?
S2 C19 . 1.747(2) ?
S2 C16 . 1.7459(18) ?
C1 H1a . 0.93(3) ?
C1 H1b . 1.00(3) ?
C1 H1c . 0.92(3) ?
C1 C2 . 1.490(3) ?
C20 H20a . 0.94(3) ?
C20 H20b . 0.99(3) ?
C20 H20c . 0.92(3) ?
C20 C19 . 1.497(3) ?
C2 C3 . 1.354(3) ?
C3 H3 . 0.931(19) ?
C3 C4 . 1.438(3) ?
C4 C5 . 1.416(3) ?
C4 C9 . 1.451(3) ?
C5 C6 . 1.396(3) ?
C19 C18 . 1.349(3) ?
C18 H18 . 0.89(2) ?
C18 C17 . 1.439(3) ?
C17 C16 . 1.392(3) ?
C17 C12 . 1.434(2) ?
C16 C15 . 1.397(3) ?
C6 H6 . 0.99(2) ?
C6 C7 . 1.358(3) ?
C7 H7 . 0.91(2) ?
C7 C8 . 1.426(3) ?
C15 H15 . 0.96(2) ?
C15 C14 . 1.379(3) ?
C14 H14 . 0.941(19) ?
C14 C13 . 1.420(3) ?
C10 H10 . 0.99(2) ?
C10 C11 . 1.349(3) ?
C10 C8 . 1.431(3) ?
C11 H11 . 0.90(2) ?
C11 C12 . 1.419(3) ?
C9 C13 . 1.459(3) ?
C9 C8 . 1.419(3) ?
C13 C12 . 1.429(2) ?

loop_
_geom_hbond_atom_site_label_D
_geom_hbond_atom_site_label_H
_geom_hbond_atom_site_label_A
_geom_hbond_site_symmetry_A
_geom_hbond_distance_DH
_geom_hbond_distance_HA
_geom_hbond_distance_DA
_geom_hbond_angle_DHA
C1 H1B Cg3 1_455 1.00(3) 2.84(3) 3.714(3) 147(2)
C7 H7 Cg2 3_557 0.91(2) 2.962(19) 3.767(2) 148.3(15)
C10 H10 Cg5 3_557 0.99(2) 2.960(19) 3.427(2) 110.1(13)

loop_
_geom_torsion_atom_site_label_1
_geom_torsion_atom_site_label_2
_geom_torsion_atom_site_label_3
_geom_torsion_atom_site_label_4
_geom_torsion_site_symmetry_1
_geom_torsion_site_symmetry_2
_geom_torsion_site_symmetry_3
_geom_torsion_site_symmetry_4
_geom_torsion
_geom_torsion_publ_flag
S1 C2 C3 C4 . . . . 0.09(16) ?
S1 C5 C4 C3 . . . . 3.52(15) ?
S1 C5 C4 C9 . . . . -178.57(12) ?
S1 C5 C6 C7 . . . . -175.12(16) ?
S2 C19 C18 C17 . . . . -0.14(16) ?
S2 C16 C17 C18 . . . . -0.96(15) ?
S2 C16 C17 C12 . . . . -177.99(11) ?
S2 C16 C15 C14 . . . . 177.40(16) ?
C1 C2 C3 C4 . . . . 178.1(2) ?
C20 C19 C18 C17 . . . . -179.9(2) ?
C2 C3 C4 C5 . . . . -2.33(19) ?
C2 C3 C4 C9 . . . . -179.85(15) ?
C3 C4 C5 C6 . . . . -173.39(14) ?
C3 C4 C9 C13 . . . . -12.7(2) ?
C3 C4 C9 C8 . . . . 169.6(2) ?
C4 C5 C6 C7 . . . . 1.4(2) ?
C4 C9 C13 C14 . . . . -7.2(2) ?
C4 C9 C13 C12 . . . . 177.26(17) ?
C4 C9 C8 C7 . . . . 5.76(19) ?
C4 C9 C8 C10 . . . . -175.41(15) ?
C5 C6 C7 C8 . . . . -3.8(2) ?
C19 C18 C17 C16 . . . . 0.72(19) ?
C19 C18 C17 C12 . . . . 177.42(15) ?
C18 C17 C16 C15 . . . . 176.11(15) ?
C18 C17 C12 C11 . . . . -0.5(2) ?
C18 C17 C12 C13 . . . . -176.35(18) ?
C17 C16 C15 C14 . . . . 0.8(2) ?
C17 C12 C11 C10 . . . . -173.85(17) ?
C17 C12 C13 C14 . . . . 0.78(18) ?
C17 C12 C13 C9 . . . . 176.65(15) ?
C16 C15 C14 C13 . . . . 0.1(2) ?
C6 C7 C8 C10 . . . . -178.76(18) ?
C6 C7 C8 C9 . . . . 0.1(2) ?
C7 C8 C10 C11 . . . . 174.71(17) ?
C7 C8 C9 C13 . . . . -172.10(16) ?
C15 C14 C13 C9 . . . . -176.58(17) ?
C15 C14 C13 C12 . . . . -0.9(2) ?
C14 C13 C9 C8 . . . . 170.49(17) ?
C14 C13 C12 C11 . . . . -175.03(16) ?
C10 C11 C12 C13 . . . . 1.9(2) ?
C10 C8 C9 C13 . . . . 6.72(19) ?
C11 C12 C13 C9 . . . . 0.84(19) ?
